data_7203698
loop_
_publ_author_name
'Petr \<St\<epni\<cka'
'Ivana C\'isa\<rov\'a'

_publ_section_title
;
 Preparation and hydrogen bonding in ferrocenecarboxamides substituted
 with 2-hydroxyethyl groups at the amide nitrogen atoms
;
_journal_issue 4
_journal_name_full CrystEngComm
_journal_page_first 37
_journal_paper_doi 10.1039/b417062h
_journal_volume 7
_journal_year 2005
_chemical_formula_moiety 'C13 H15 Fe N O2'
_chemical_formula_sum 'C13 H15 Fe N O2'
_chemical_formula_weight 273.11
_chemical_name_common 'N-(2-hydroxyethyl)ferrocene carboxamide'
_chemical_name_systematic
;
N-(2-hydroxyethyl)ferrocene carboxamide
;
_space_group_IT_number 14
_symmetry_cell_setting monoclinic
_symmetry_space_group_name_Hall '-P 2ybc'
_symmetry_space_group_name_H-M 'P 1 21/c 1'
_atom_sites_solution_hydrogens geom
_atom_sites_solution_primary direct
_atom_sites_solution_secondary difmap
_audit_creation_method SHELXL-97
_cell_angle_alpha 90.00
_cell_angle_beta 115.5150(10)
_cell_angle_gamma 90.00
_cell_formula_units_Z 4
_cell_length_a 10.0685(2)
_cell_length_b 12.7121(3)
_cell_length_c 10.0790(2)
_cell_measurement_reflns_used 2776
_cell_measurement_temperature 150(2)
_cell_measurement_theta_max 27.48
_cell_measurement_theta_min 1.00
_cell_volume 1164.22(4)
_computing_cell_refinement 'HKL Scalepack (Otwinowski & Minor, 1997)'
_computing_data_collection 'Collect (Nonius BV, 1997-2000)'
_computing_data_reduction 'HKL Denzo and Scalepack (Otwinowski & Minor, 1997)'
_computing_molecular_graphics 'PLATON (Spek, 2001)'
_computing_structure_refinement 'SHELXL-97 (Sheldrick, 1997)'
_computing_structure_solution 'SIR97 (Altomare et al., 1994)'
_diffrn_ambient_temperature 150(2)
_diffrn_detector_area_resol_mean 9.091
_diffrn_measured_fraction_theta_full 0.998
_diffrn_measured_fraction_theta_max 0.998
_diffrn_measurement_device_type KappaCCD
_diffrn_measurement_method '\w and \p scans to fill the Ewald sphere'
_diffrn_radiation_monochromator 'horizontally mounted graphite crystal'
_diffrn_radiation_source 'fine-focus sealed tube'
_diffrn_radiation_type MoK\a
_diffrn_radiation_wavelength 0.71073
_diffrn_reflns_av_R_equivalents 0.0394
_diffrn_reflns_av_sigmaI/netI 0.0231
_diffrn_reflns_limit_h_max 13
_diffrn_reflns_limit_h_min -13
_diffrn_reflns_limit_k_max 16
_diffrn_reflns_limit_k_min -16
_diffrn_reflns_limit_l_max 13
_diffrn_reflns_limit_l_min -13
_diffrn_reflns_number 20163
_diffrn_reflns_theta_full 27.43
_diffrn_reflns_theta_max 27.43
_diffrn_reflns_theta_min 2.75
_diffrn_standards_number 0
_exptl_absorpt_coefficient_mu 1.283
_exptl_absorpt_correction_T_max 0.880
_exptl_absorpt_correction_T_min 0.781
_exptl_absorpt_correction_type multi-scan
_exptl_absorpt_process_details
;
SORTAV routine
Blessing, R. H. (1997). J. Appl. Cryst. 30, 421--426
;
_exptl_crystal_colour orange
_exptl_crystal_density_diffrn 1.558
_exptl_crystal_density_method 'not measured'
_exptl_crystal_description needle
_exptl_crystal_F_000 568
_exptl_crystal_size_max 0.60
_exptl_crystal_size_mid 0.20
_exptl_crystal_size_min 0.10
_refine_diff_density_max 0.398
_refine_diff_density_min -0.427
_refine_diff_density_rms 0.057
_refine_ls_extinction_method none
_refine_ls_goodness_of_fit_ref 1.056
_refine_ls_hydrogen_treatment mixed
_refine_ls_matrix_type full
_refine_ls_number_parameters 162
_refine_ls_number_reflns 2642
_refine_ls_number_restraints 0
_refine_ls_restrained_S_all 1.056
_refine_ls_R_factor_all 0.0343
_refine_ls_R_factor_gt 0.0274
_refine_ls_shift/su_max 0.001
_refine_ls_shift/su_mean 0.000
_refine_ls_structure_factor_coef Fsqd
_refine_ls_weighting_details 'calc w=1/[\s^2^(Fo^2^)+(0.0313P)^2^+0.6664P] where P=(Fo^2^+2Fc^2^)/3'
_refine_ls_weighting_scheme calc
_refine_ls_wR_factor_gt 0.0645
_refine_ls_wR_factor_ref 0.0681
_reflns_number_gt 2312
_reflns_number_total 2642
_reflns_threshold_expression >2sigma(I)
_cod_data_source_file b417062h.txt
_cod_data_source_block ps1058aa
_cod_original_sg_symbol_H-M P21/c
_cod_database_code 7203698

loop_
_symmetry_equiv_pos_as_xyz
'x, y, z'
'-x, y+1/2, -z+1/2'
'-x, -y, -z'
'x, -y-1/2, z-1/2'

loop_
_atom_site_label
_atom_site_type_symbol
_atom_site_fract_x
_atom_site_fract_y
_atom_site_fract_z
_atom_site_U_iso_or_equiv
_atom_site_adp_type
_atom_site_occupancy
_atom_site_symmetry_multiplicity
_atom_site_calc_flag
_atom_site_refinement_flags
_atom_site_disorder_assembly
_atom_site_disorder_group
Fe Fe 0.63491(2) -0.017365(18) 0.30408(2) 0.01752(9) Uani 1 1 d . . .
N N 0.82679(16) 0.25900(11) 0.41031(16) 0.0228(3) Uani 1 1 d . . .
H91 H 0.808(2) 0.2514(17) 0.477(2) 0.030(6) Uiso 1 1 d . . .
O1 O 0.77541(14) 0.22107(10) 0.17560(12) 0.0257(3) Uani 1 1 d . . .
O2 O 0.93954(16) 0.43488(11) 0.62363(15) 0.0336(3) Uani 1 1 d . . .
H92 H 0.884(2) 0.3987(19) 0.642(2) 0.039(6) Uiso 1 1 d . . .
C1 C 0.62631(17) 0.14158(12) 0.27566(17) 0.0183(3) Uani 1 1 d . . .
C2 C 0.58237(18) 0.11326(13) 0.38888(17) 0.0203(3) Uani 1 1 d . . .
H2 H 0.6276 0.1345 0.4866 0.024 Uiso 1 1 calc R . .
C3 C 0.45692(18) 0.04669(14) 0.32418(18) 0.0232(3) Uani 1 1 d . . .
H3 H 0.4052 0.0176 0.3725 0.028 Uiso 1 1 calc R . .
C4 C 0.42395(18) 0.03216(14) 0.17312(18) 0.0237(4) Uani 1 1 d . . .
H4 H 0.3478 -0.0085 0.1061 0.028 Uiso 1 1 calc R . .
C5 C 0.52780(18) 0.09067(13) 0.14301(17) 0.0217(3) Uani 1 1 d . . .
H5 H 0.5313 0.0952 0.0525 0.026 Uiso 1 1 calc R . .
C6 C 0.84784(18) -0.06491(14) 0.36420(19) 0.0250(4) Uani 1 1 d . . .
H6 H 0.9272 -0.0216 0.3780 0.030 Uiso 1 1 calc R . .
C7 C 0.80072(19) -0.09374(14) 0.47402(19) 0.0278(4) Uani 1 1 d . . .
H7 H 0.8437 -0.0725 0.5719 0.033 Uiso 1 1 calc R . .
C8 C 0.6767(2) -0.16060(14) 0.4072(2) 0.0295(4) Uani 1 1 d . . .
H8 H 0.6241 -0.1911 0.4538 0.035 Uiso 1 1 calc R . .
C9 C 0.6466(2) -0.17298(14) 0.2570(2) 0.0288(4) Uani 1 1 d . . .
H9 H 0.5709 -0.2129 0.1881 0.035 Uiso 1 1 calc R . .
C10 C 0.75243(19) -0.11385(14) 0.23016(19) 0.0250(4) Uani 1 1 d . . .
H10 H 0.7581 -0.1082 0.1408 0.030 Uiso 1 1 calc R . .
C11 C 0.74812(18) 0.20960(12) 0.28450(16) 0.0189(3) Uani 1 1 d . . .
C12 C 0.9509(2) 0.32661(14) 0.4293(2) 0.0271(4) Uani 1 1 d . . .
H12A H 0.9158 0.3860 0.3626 0.033 Uiso 1 1 calc R . .
H12B H 1.0199 0.2875 0.4046 0.033 Uiso 1 1 calc R . .
C13 C 1.02834(19) 0.36621(15) 0.5847(2) 0.0284(4) Uani 1 1 d . . .
H13A H 1.0573 0.3066 0.6513 0.034 Uiso 1 1 calc R . .
H13B H 1.1171 0.4031 0.5964 0.034 Uiso 1 1 calc R . .

loop_
_atom_site_aniso_label
_atom_site_aniso_U_11
_atom_site_aniso_U_22
_atom_site_aniso_U_33
_atom_site_aniso_U_23
_atom_site_aniso_U_13
_atom_site_aniso_U_12
Fe 0.01892(13) 0.01511(13) 0.01747(13) -0.00070(8) 0.00684(10) -0.00095(9)
N 0.0321(8) 0.0226(8) 0.0212(7) -0.0030(6) 0.0186(6) -0.0062(6)
O1 0.0398(7) 0.0238(6) 0.0214(6) 0.0017(5) 0.0206(5) 0.0007(5)
O2 0.0472(8) 0.0254(7) 0.0391(8) -0.0090(6) 0.0288(7) -0.0100(6)
C1 0.0254(8) 0.0134(8) 0.0178(7) 0.0007(6) 0.0108(7) 0.0025(6)
C2 0.0270(8) 0.0180(8) 0.0184(7) -0.0008(6) 0.0124(7) -0.0002(7)
C3 0.0219(8) 0.0253(9) 0.0250(8) 0.0005(7) 0.0125(7) 0.0014(7)
C4 0.0176(8) 0.0270(9) 0.0220(8) -0.0022(7) 0.0044(7) 0.0011(7)
C5 0.0254(8) 0.0224(9) 0.0160(7) 0.0013(6) 0.0077(7) 0.0053(7)
C6 0.0190(8) 0.0250(9) 0.0275(9) 0.0036(7) 0.0069(7) 0.0014(7)
C7 0.0282(9) 0.0289(10) 0.0229(8) 0.0084(7) 0.0076(7) 0.0060(7)
C8 0.0335(10) 0.0185(9) 0.0404(10) 0.0104(7) 0.0196(8) 0.0036(7)
C9 0.0302(9) 0.0147(8) 0.0406(10) -0.0059(7) 0.0144(8) -0.0015(7)
C10 0.0258(9) 0.0216(9) 0.0280(9) -0.0010(7) 0.0121(7) 0.0050(7)
C11 0.0277(8) 0.0146(8) 0.0180(7) 0.0023(6) 0.0133(7) 0.0050(6)
C12 0.0331(10) 0.0241(9) 0.0338(10) -0.0041(7) 0.0235(8) -0.0072(7)
C13 0.0261(9) 0.0281(10) 0.0314(9) -0.0011(8) 0.0126(8) -0.0043(7)

loop_
_atom_type_symbol
_atom_type_description
_atom_type_scat_dispersion_real
_atom_type_scat_dispersion_imag
_atom_type_scat_source
C C 0.0033 0.0016 'International Tables Vol C Tables 4.2.6.8 and 6.1.1.4'
H H 0.0000 0.0000 'International Tables Vol C Tables 4.2.6.8 and 6.1.1.4'
Fe Fe 0.3463 0.8444 'International Tables Vol C Tables 4.2.6.8 and 6.1.1.4'
N N 0.0061 0.0033 'International Tables Vol C Tables 4.2.6.8 and 6.1.1.4'
O O 0.0106 0.0060 'International Tables Vol C Tables 4.2.6.8 and 6.1.1.4'

loop_
_geom_angle_atom_site_label_1
_geom_angle_atom_site_label_2
_geom_angle_atom_site_label_3
_geom_angle
_geom_angle_site_symmetry_1
_geom_angle_site_symmetry_3
_geom_angle_publ_flag
C1 Fe C2 41.26(6) . . ?
C1 Fe C5 41.05(6) . . ?
C2 Fe C5 69.04(6) . . ?
C1 Fe C8 160.03(7) . . ?
C2 Fe C8 123.00(7) . . ?
C5 Fe C8 157.40(7) . . ?
C1 Fe C7 123.87(7) . . ?
C2 Fe C7 107.49(7) . . ?
C5 Fe C7 160.64(7) . . ?
C8 Fe C7 40.49(7) . . ?
C1 Fe C9 158.11(7) . . ?
C2 Fe C9 159.11(7) . . ?
C5 Fe C9 121.88(7) . . ?
C8 Fe C9 40.52(8) . . ?
C7 Fe C9 68.21(8) . . ?
C1 Fe C6 108.02(7) . . ?
C2 Fe C6 122.88(7) . . ?
C5 Fe C6 124.01(7) . . ?
C8 Fe C6 68.19(7) . . ?
C7 Fe C6 40.73(7) . . ?
C9 Fe C6 68.10(7) . . ?
C1 Fe C10 122.51(7) . . ?
C2 Fe C10 158.81(7) . . ?
C5 Fe C10 107.61(7) . . ?
C8 Fe C10 68.22(7) . . ?
C7 Fe C10 68.36(7) . . ?
C9 Fe C10 40.54(7) . . ?
C6 Fe C10 40.48(7) . . ?
C1 Fe C3 68.60(7) . . ?
C2 Fe C3 40.69(7) . . ?
C5 Fe C3 68.17(7) . . ?
C8 Fe C3 107.39(7) . . ?
C7 Fe C3 122.41(7) . . ?
C9 Fe C3 122.99(7) . . ?
C6 Fe C3 158.70(7) . . ?
C10 Fe C3 159.20(7) . . ?
C1 Fe C4 68.70(7) . . ?
C2 Fe C4 68.73(7) . . ?
C5 Fe C4 40.46(7) . . ?
C8 Fe C4 121.80(7) . . ?
C7 Fe C4 157.69(7) . . ?
C9 Fe C4 107.05(7) . . ?
C6 Fe C4 159.73(7) . . ?
C10 Fe C4 123.14(7) . . ?
C3 Fe C4 40.49(7) . . ?
C11 N C12 121.89(14) . . ?
C11 N H91 119.7(15) . . ?
C12 N H91 118.4(15) . . ?
C13 O2 H92 107.4(17) . . ?
C5 C1 C2 107.59(14) . . ?
C5 C1 C11 123.13(14) . . ?
C2 C1 C11 129.28(14) . . ?
C5 C1 Fe 69.71(9) . . ?
C2 C1 Fe 69.43(9) . . ?
C11 C1 Fe 126.18(11) . . ?
C3 C2 C1 107.53(14) . . ?
C3 C2 Fe 70.31(9) . . ?
C1 C2 Fe 69.31(9) . . ?
C3 C2 H2 126.2 . . ?
C1 C2 H2 126.2 . . ?
Fe C2 H2 125.7 . . ?
C4 C3 C2 108.60(15) . . ?
C4 C3 Fe 69.81(9) . . ?
C2 C3 Fe 69.00(9) . . ?
C4 C3 H3 125.7 . . ?
C2 C3 H3 125.7 . . ?
Fe C3 H3 127.1 . . ?
C5 C4 C3 107.88(15) . . ?
C5 C4 Fe 69.22(9) . . ?
C3 C4 Fe 69.70(9) . . ?
C5 C4 H4 126.1 . . ?
C3 C4 H4 126.1 . . ?
Fe C4 H4 126.6 . . ?
C4 C5 C1 108.39(14) . . ?
C4 C5 Fe 70.31(9) . . ?
C1 C5 Fe 69.24(9) . . ?
C4 C5 H5 125.8 . . ?
C1 C5 H5 125.8 . . ?
Fe C5 H5 126.2 . . ?
C10 C6 C7 108.10(16) . . ?
C10 C6 Fe 69.85(10) . . ?
C7 C6 Fe 69.55(10) . . ?
C10 C6 H6 125.9 . . ?
C7 C6 H6 125.9 . . ?
Fe C6 H6 126.2 . . ?
C8 C7 C6 107.75(16) . . ?
C8 C7 Fe 69.72(10) . . ?
C6 C7 Fe 69.72(9) . . ?
C8 C7 H7 126.1 . . ?
C6 C7 H7 126.1 . . ?
Fe C7 H7 126.0 . . ?
C7 C8 C9 108.19(16) . . ?
C7 C8 Fe 69.78(10) . . ?
C9 C8 Fe 69.77(10) . . ?
C7 C8 H8 125.9 . . ?
C9 C8 H8 125.9 . . ?
Fe C8 H8 126.1 . . ?
C8 C9 C10 108.17(16) . . ?
C8 C9 Fe 69.71(10) . . ?
C10 C9 Fe 69.90(10) . . ?
C8 C9 H9 125.9 . . ?
C10 C9 H9 125.9 . . ?
Fe C9 H9 126.1 . . ?
C6 C10 C9 107.80(16) . . ?
C6 C10 Fe 69.67(10) . . ?
C9 C10 Fe 69.56(10) . . ?
C6 C10 H10 126.1 . . ?
C9 C10 H10 126.1 . . ?
Fe C10 H10 126.2 . . ?
O1 C11 N 121.14(15) . . ?
O1 C11 C1 120.54(14) . . ?
N C11 C1 118.31(13) . . ?
N C12 C13 111.35(14) . . ?
N C12 H12A 109.4 . . ?
C13 C12 H12A 109.4 . . ?
N C12 H12B 109.4 . . ?
C13 C12 H12B 109.4 . . ?
H12A C12 H12B 108.0 . . ?
O2 C13 C12 112.82(15) . . ?
O2 C13 H13A 109.0 . . ?
C12 C13 H13A 109.0 . . ?
O2 C13 H13B 109.0 . . ?
C12 C13 H13B 109.0 . . ?
H13A C13 H13B 107.8 . . ?

loop_
_geom_bond_atom_site_label_1
_geom_bond_atom_site_label_2
_geom_bond_distance
_geom_bond_site_symmetry_2
_geom_bond_publ_flag
Fe C1 2.0373(16) . ?
Fe C2 2.0390(16) . ?
Fe C5 2.0435(16) . ?
Fe C8 2.0486(17) . ?
Fe C7 2.0494(17) . ?
Fe C9 2.0494(17) . ?
Fe C6 2.0516(17) . ?
Fe C10 2.0540(17) . ?
Fe C3 2.0564(17) . ?
Fe C4 2.0579(17) . ?
N C11 1.328(2) . ?
N C12 1.460(2) . ?
N H91 0.78(2) . ?
O1 C11 1.2495(18) . ?
O2 C13 1.421(2) . ?
O2 H92 0.81(2) . ?
C1 C5 1.431(2) . ?
C1 C2 1.436(2) . ?
C1 C11 1.472(2) . ?
C2 C3 1.424(2) . ?
C2 H2 0.9300 . ?
C3 C4 1.424(2) . ?
C3 H3 0.9300 . ?
C4 C5 1.418(2) . ?
C4 H4 0.9300 . ?
C5 H5 0.9300 . ?
C6 C10 1.420(2) . ?
C6 C7 1.427(2) . ?
C6 H6 0.9300 . ?
C7 C8 1.418(3) . ?
C7 H7 0.9300 . ?
C8 C9 1.419(3) . ?
C8 H8 0.9300 . ?
C9 C10 1.422(3) . ?
C9 H9 0.9300 . ?
C10 H10 0.9300 . ?
C12 C13 1.504(2) . ?
C12 H12A 0.9700 . ?
C12 H12B 0.9700 . ?
C13 H13A 0.9700 . ?
C13 H13B 0.9700 . ?
